data_7102029
loop_
_publ_author_name
'Horcajada, Patricia'
'Surbl\'e, Suzy'
'Serre, Christian'
'Hong, Do-Young'
'Seo, You-Kyong'
'Chang, Jong-San'
'Gren\`eche, Jean-Marc'
'Margiolaki, Irene'
'F\'erey, G\'erard'

_publ_section_title
;
 Synthesis and catalytic properties of MIL-100(Fe), an iron(III)
 carboxylate with large pores.
;
_journal_issue 27
_journal_name_full 'Chemical communications (Cambridge, England)'
_journal_page_first 2820
_journal_page_last 2822
_journal_paper_doi 10.1039/b704325b
_journal_year 2007
_chemical_formula_moiety 'Fe3 O F, (H2 O)2, [C9 H3 O6]2, 12.5(H2 O)'
_chemical_formula_structural 'Fe3 O F (H2 O)2 [C6 H3 (C O2)3]2 12.5(H2 O)'
_chemical_formula_sum 'C18 H35 F Fe3 O27.5'
_chemical_formula_weight 878
_chemical_name_common MIL100(Fe)
_space_group_crystal_system cubic
_space_group_IT_number 227
_space_group_name_Hall '-F 4vw 2vw 3'
_space_group_name_H-M_alt 'F d -3 m :2'
_cell_angle_alpha 90.00000
_cell_angle_beta 90.00000
_cell_angle_gamma 90.00000
_cell_length_a 73.34019
_cell_length_b 73.34019
_cell_length_c 73.34019
_cell_measurement_temperature 80
_cell_volume 394480.96900
_computing_structure_refinement FULLPROF
_computing_structure_solution 'from coordinates of MIL-100(Cr)'
_diffrn_ambient_temperature 80
_diffrn_detector_type SCINTILLATOR
_diffrn_radiation_monochromator 'DOUBLE SI(111)'
_diffrn_radiation_type X-ray
_diffrn_radiation_wavelength 0.80098(5)
_diffrn_source 'synchrotron source from undulator device'
_pd_instr_location 'ID31- ESRF'
_pd_meas_2theta_range_inc 0.003000
_pd_meas_2theta_range_max 57.96300
_pd_meas_2theta_range_min 0.91500
_pd_meas_number_of_points 19017
_pd_prep_cool_rate 360
_pd_proc_2theta_range_inc 0.003000
_pd_proc_2theta_range_max 57.9572
_pd_proc_2theta_range_min 0.9092
_pd_proc_info_data_reduction none
_pd_proc_info_excluded_regions none
_pd_proc_ls_background_function experimental
_pd_proc_ls_pref_orient_corr 'not applied'
_pd_proc_ls_profile_function 'pearson VII'
_pd_proc_ls_prof_R_factor 11.9946
_pd_proc_ls_prof_wR_expected 5.7313
_pd_proc_ls_prof_wR_factor 16.1415
_pd_proc_wavelength 0.801682
_pd_spec_mounting 'Borosilicate Capillaries'
_pd_spec_mount_mode Transmission
_pd_spec_shape Cylinder
_refine_ls_number_parameters 229
_refine_ls_number_reflns 16941
_refine_ls_number_restraints 162
_refine_ls_R_I_factor 12.9275
_cod_data_source_file b704325b.txt
_cod_data_source_block MIL100(Fe)
_cod_depositor_comments
;
The following automatic conversions were performed:
'_symmetry_cell_setting' value 'Cubic' changed to 'cubic' according to
'/home/saulius/struct/CIF-dictionaries/cif_core.dic' dictionary named
'cif_core.dic' version 2.4.1 from 2010-06-29.

Automatic conversion script
Id: cif_fix_enum 1527 2010-12-29 10:47:43Z saulius 

The following automatic conversions were performed:

'_cell_measurement_temperature' value '80K' was changed to '80' - the
value should be numeric and without a unit
designator.

'_diffrn_ambient_temperature' value '80K' was changed to
'80' - the value should be numeric and without a unit designator.

Automatic conversion script
Id: cif_fix_values 1646 2011-03-28 12:23:43Z adriana 
;
_cod_original_sg_symbol_H-M 'F d -3 m'
_cod_database_code 7102029

loop_
_space_group_symop_id
_space_group_symop_operation_xyz
1 x,y,z
2 -y,x+1/4,z+1/4
3 -x+3/4,-y+1/4,z+1/2
4 y+3/4,-x,z+3/4
5 x,-y+1/4,-z+1/4
6 y+3/4,x+1/4,-z+1/2
7 -x+3/4,y,-z+3/4
8 -y,-x,-z
9 z,x,y
10 -x,z+1/4,y+1/4
11 -z+3/4,-x+1/4,y+1/2
12 x+3/4,-z,y+3/4
13 z,-x+1/4,-y+1/4
14 x+3/4,z+1/4,-y+1/2
15 -z+3/4,x,-y+3/4
16 -x,-z,-y
17 y,z,x
18 y+1/2,-z+3/4,-x+1/4
19 z+1/4,y+3/4,-x+1/2
20 -y+1/4,z+1/2,-x+3/4
21 -z,-y+1/2,-x+1/2
22 -y+1/4,-z+1/4,x
23 z+1/4,-y,x+1/4
24 -z+1/2,y+1/4,x+3/4
25 -x,-y,-z
26 y,-x+3/4,-z+3/4
27 x+1/4,y+3/4,-z+1/2
28 -y+1/4,x,-z+1/4
29 -x,y+3/4,z+3/4
30 -y+1/4,-x+3/4,z+1/2
31 x+1/4,-y,z+1/4
32 y,x,z
33 -z,-x,-y
34 x,-z+3/4,-y+3/4
35 z+1/4,x+3/4,-y+1/2
36 -x+1/4,z,-y+1/4
37 -z,x+3/4,y+3/4
38 -x+1/4,-z+3/4,y+1/2
39 z+1/4,-x,y+1/4
40 x,z,y
41 -y,-z,-x
42 -y+1/2,z+1/4,x+3/4
43 -z+3/4,-y+1/4,x+1/2
44 y+3/4,-z+1/2,x+1/4
45 z,y+1/2,x+1/2
46 y+3/4,z+3/4,-x
47 -z+3/4,y,-x+3/4
48 z+1/2,-y+3/4,-x+1/4
49 x,y+1/2,z+1/2
50 -y,x+3/4,z+3/4
51 -x+3/4,-y+3/4,z
52 y+3/4,-x+1/2,z+1/4
53 x,-y+3/4,-z+3/4
54 y+3/4,x+3/4,-z
55 -x+3/4,y+1/2,-z+1/4
56 -y,-x+1/2,-z+1/2
57 z,x+1/2,y+1/2
58 -x,z+3/4,y+3/4
59 -z+3/4,-x+3/4,y
60 x+3/4,-z+1/2,y+1/4
61 z,-x+3/4,-y+3/4
62 x+3/4,z+3/4,-y
63 -z+3/4,x+1/2,-y+1/4
64 -x,-z+1/2,-y+1/2
65 y,z+1/2,x+1/2
66 y+1/2,-z+1/4,-x+3/4
67 z+1/4,y+1/4,-x
68 -y+1/4,z,-x+1/4
69 -z,-y,-x
70 -y+1/4,-z+3/4,x+1/2
71 z+1/4,-y+1/2,x+3/4
72 -z+1/2,y+3/4,x+1/4
73 -x,-y+1/2,-z+1/2
74 y,-x+1/4,-z+1/4
75 x+1/4,y+1/4,-z
76 -y+1/4,x+1/2,-z+3/4
77 -x,y+1/4,z+1/4
78 -y+1/4,-x+1/4,z
79 x+1/4,-y+1/2,z+3/4
80 y,x+1/2,z+1/2
81 -z,-x+1/2,-y+1/2
82 x,-z+1/4,-y+1/4
83 z+1/4,x+1/4,-y
84 -x+1/4,z+1/2,-y+3/4
85 -z,x+1/4,y+1/4
86 -x+1/4,-z+1/4,y
87 z+1/4,-x+1/2,y+3/4
88 x,z+1/2,y+1/2
89 -y,-z+1/2,-x+1/2
90 -y+1/2,z+3/4,x+1/4
91 -z+3/4,-y+3/4,x
92 y+3/4,-z,x+3/4
93 z,y,x
94 y+3/4,z+1/4,-x+1/2
95 -z+3/4,y+1/2,-x+1/4
96 z+1/2,-y+1/4,-x+3/4
97 x+1/2,y,z+1/2
98 -y+1/2,x+1/4,z+3/4
99 -x+1/4,-y+1/4,z
100 y+1/4,-x,z+1/4
101 x+1/2,-y+1/4,-z+3/4
102 y+1/4,x+1/4,-z
103 -x+1/4,y,-z+1/4
104 -y+1/2,-x,-z+1/2
105 z+1/2,x,y+1/2
106 -x+1/2,z+1/4,y+3/4
107 -z+1/4,-x+1/4,y
108 x+1/4,-z,y+1/4
109 z+1/2,-x+1/4,-y+3/4
110 x+1/4,z+1/4,-y
111 -z+1/4,x,-y+1/4
112 -x+1/2,-z,-y+1/2
113 y+1/2,z,x+1/2
114 y,-z+3/4,-x+3/4
115 z+3/4,y+3/4,-x
116 -y+3/4,z+1/2,-x+1/4
117 -z+1/2,-y+1/2,-x
118 -y+3/4,-z+1/4,x+1/2
119 z+3/4,-y,x+3/4
120 -z,y+1/4,x+1/4
121 -x+1/2,-y,-z+1/2
122 y+1/2,-x+3/4,-z+1/4
123 x+3/4,y+3/4,-z
124 -y+3/4,x,-z+3/4
125 -x+1/2,y+3/4,z+1/4
126 -y+3/4,-x+3/4,z
127 x+3/4,-y,z+3/4
128 y+1/2,x,z+1/2
129 -z+1/2,-x,-y+1/2
130 x+1/2,-z+3/4,-y+1/4
131 z+3/4,x+3/4,-y
132 -x+3/4,z,-y+3/4
133 -z+1/2,x+3/4,y+1/4
134 -x+3/4,-z+3/4,y
135 z+3/4,-x,y+3/4
136 x+1/2,z,y+1/2
137 -y+1/2,-z,-x+1/2
138 -y,z+1/4,x+1/4
139 -z+1/4,-y+1/4,x
140 y+1/4,-z+1/2,x+3/4
141 z+1/2,y+1/2,x
142 y+1/4,z+3/4,-x+1/2
143 -z+1/4,y,-x+1/4
144 z,-y+3/4,-x+3/4
145 x+1/2,y+1/2,z
146 -y+1/2,x+3/4,z+1/4
147 -x+1/4,-y+3/4,z+1/2
148 y+1/4,-x+1/2,z+3/4
149 x+1/2,-y+3/4,-z+1/4
150 y+1/4,x+3/4,-z+1/2
151 -x+1/4,y+1/2,-z+3/4
152 -y+1/2,-x+1/2,-z
153 z+1/2,x+1/2,y
154 -x+1/2,z+3/4,y+1/4
155 -z+1/4,-x+3/4,y+1/2
156 x+1/4,-z+1/2,y+3/4
157 z+1/2,-x+3/4,-y+1/4
158 x+1/4,z+3/4,-y+1/2
159 -z+1/4,x+1/2,-y+3/4
160 -x+1/2,-z+1/2,-y
161 y+1/2,z+1/2,x
162 y,-z+1/4,-x+1/4
163 z+3/4,y+1/4,-x+1/2
164 -y+3/4,z,-x+3/4
165 -z+1/2,-y,-x+1/2
166 -y+3/4,-z+3/4,x
167 z+3/4,-y+1/2,x+1/4
168 -z,y+3/4,x+3/4
169 -x+1/2,-y+1/2,-z
170 y+1/2,-x+1/4,-z+3/4
171 x+3/4,y+1/4,-z+1/2
172 -y+3/4,x+1/2,-z+1/4
173 -x+1/2,y+1/4,z+3/4
174 -y+3/4,-x+1/4,z+1/2
175 x+3/4,-y+1/2,z+1/4
176 y+1/2,x+1/2,z
177 -z+1/2,-x+1/2,-y
178 x+1/2,-z+1/4,-y+3/4
179 z+3/4,x+1/4,-y+1/2
180 -x+3/4,z+1/2,-y+1/4
181 -z+1/2,x+1/4,y+3/4
182 -x+3/4,-z+1/4,y+1/2
183 z+3/4,-x+1/2,y+1/4
184 x+1/2,z+1/2,y
185 -y+1/2,-z+1/2,-x
186 -y,z+3/4,x+3/4
187 -z+1/4,-y+3/4,x+1/2
188 y+1/4,-z,x+1/4
189 z+1/2,y,x+1/2
190 y+1/4,z+1/4,-x
191 -z+1/4,y+1/2,-x+3/4
192 z,-y+1/4,-x+1/4

loop_
_atom_site_label
_atom_site_fract_x
_atom_site_fract_y
_atom_site_fract_z
_atom_site_U_iso_or_equiv
_atom_site_occupancy
_atom_site_adp_type
_atom_site_type_symbol
Fe1 0.16042(17) 0.08958(17) 0.0572(2) 0.00000 1.00000 Uiso Fe
Fe2 0.37500 0.1552(2) 0.87500 0.00000 1.00000 Uiso Fe
Fe3 0.10905(16) 0.10905(16) 0.8642(2) 0.00000 1.00000 Uiso Fe
Fe4 0.06841(16) 0.18158(16) 0.9640(2) 0.00000 1.00000 Uiso Fe
Fe5 0.29760(19) 0.05702(18) 0.02406(17) 0.00000 1.00000 Uiso Fe
Fe6 0.07612(14) 0.25000 0.82612(14) 0.00000 1.00000 Uiso Fe
Fe7 0.98657(18) 0.16078(17) 0.86708(17) 0.00000 1.00000 Uiso Fe
O1 0.3300(11) 0.9200(11) 0.4200(11) 0.00000 1.00002 Uiso O
O2 0.37500 0.1284(4) 0.87500 0.00000 1.00000 Uiso O
O3 0.0504(3) 0.1996(3) 0.9564(12) 0.00000 1.00000 Uiso O
O4 0.0945(2) 0.25000 0.8445(2) 0.00000 1.00000 Uiso O
O5 0.2040(4) 0.0671(3) 0.0926(6) 0.00000 1.00000 Uiso O
O6 0.8845(4) 0.9130(6) 0.8160(5) 0.00000 1.00000 Uiso O
O7 0.0905(3) 0.9005(3) 0.8782(7) 0.00000 1.00000 Uiso O
O8 0.1503(6) 0.8782(4) 0.8506(5) 0.00000 1.00000 Uiso O
O9 0.1205(3) 0.9104(4) 0.8832(5) 0.00000 1.00000 Uiso O
O10 0.1936(3) 0.9836(5) 0.0793(7) 0.00000 1.00000 Uiso O
O11 0.0518(6) 0.9363(5) 0.8387(5) 0.00000 1.00000 Uiso O
O12 0.2199(6) 0.9720(5) 0.0729(7) 0.00000 1.00000 Uiso O
O13 0.2147(3) 0.9641(7) 0.0130(5) 0.00000 1.00000 Uiso O
O14 0.0715(5) 0.9768(5) 0.7942(6) 0.00000 1.00000 Uiso O
O15 0.0576(8) 0.9640(4) 0.8291(5) 0.00000 1.00000 Uiso O
O16 0.1575(3) 0.9936(7) 0.8063(6) 0.00000 1.00000 Uiso O
O17 0.1781(8) 0.9728(3) 0.8286(5) 0.00000 1.00000 Uiso O
O18 0.1317(4) 0.0068(5) 0.8132(4) 0.00000 1.00000 Uiso O
O19 0.1707(6) 0.9648(4) 0.8556(3) 0.00000 1.00000 Uiso O
O20 0.1377(3) 0.9764(6) 0.8700(6) 0.00000 1.00000 Uiso O
O21 0.1215(6) 0.9925(5) 0.8500(6) 0.00000 1.00000 Uiso O
O22 0.1503(5) 0.0997(5) 0.0335(4) 0.00000 1.00000 Uiso O
O23 0.37500 0.1823(4) 0.87500 0.00000 1.00000 Uiso O
O24 0.0940(3) 0.0940(3) 0.85000 0.00000 1.00000 Uiso O
O25 0.0856(3) 0.1644(3) 0.9766(5) 0.00000 1.00000 Uiso O
O26 0.3010(6) 0.0665(7) 0.9993(4) 0.00000 1.00000 Uiso O
O27 0.0572(3) 0.25000 0.8074(3) 0.00000 1.00000 Uiso O
O28 0.9755(5) 0.1637(5) 0.8911(3) 0.00000 1.00000 Uiso O
C1 0.2422(6) 0.0078(6) 0.9835(9) 0.00000 1.00000 Uiso C
C2 0.2604(4) 0.0133(5) 0.9896(4) 0.00000 1.00000 Uiso C
C3 0.2321(5) 0.9683(8) 0.0179(5) 0.00000 1.00000 Uiso C
C4 0.3528(10) 0.8972(10) 0.3286(11) 0.00000 1.00000 Uiso C
C5 0.3366(10) 0.9134(10) 0.3607(11) 0.00000 1.00000 Uiso C
C6 0.3285(8) 0.9215(8) 0.3764(7) 0.00000 1.00000 Uiso C
C8 0.1704(10) 0.9009(3) 0.8240(3) 0.00000 1.00000 Uiso C
C9 0.1733(9) 0.9156(3) 0.8103(2) 0.00000 1.00000 Uiso C
C11 0.1071(3) 0.1429(3) 0.8435(9) 0.00000 1.00000 Uiso C
C7 0.0927(4) 0.1573(4) 0.8352(12) 0.00000 1.00000 Uiso C
C10 0.0664(7) 0.1836(7) 0.8214(14) 0.00000 1.00000 Uiso C
C12 0.1741(12) 0.9603(2) 0.8398(4) 0.00000 1.00000 Uiso C
C14 0.2324(3) 0.0425(6) 0.0931(10) 0.00000 1.00000 Uiso C
C15 0.2195(4) 0.0041(5) 0.0847(11) 0.00000 1.00000 Uiso C
C18 0.19811(17) 0.05189(17) 0.0978(6) 0.00000 1.00000 Uiso C
C13 0.2129(2) 0.0371(2) 0.0930(11) 0.00000 1.00000 Uiso C
C16 0.2398(5) 0.0102(5) 0.0809(15) 0.00000 1.00000 Uiso C
C17 0.2106(2) 0.9854(5) 0.0789(12) 0.00000 1.00000 Uiso C
C20 0.0897(5) 0.9663(3) 0.8523(9) 0.00000 1.00000 Uiso C
C22 0.1116(7) 0.9467(4) 0.8720(8) 0.00000 1.00000 Uiso C
C19 0.0782(6) 0.9492(4) 0.8499(7) 0.00000 1.00000 Uiso C
C23 0.0991(4) 0.9309(3) 0.8683(8) 0.00000 1.00000 Uiso C
C24 0.0806(4) 0.9330(6) 0.8612(9) 0.00000 1.00000 Uiso C
C21 0.1082(4) 0.9633(4) 0.8612(9) 0.00000 1.00000 Uiso C
C25 0.1036(4) 0.9129(5) 0.8767(10) 0.00000 1.00000 Uiso C
C26 0.1230(6) 0.9783(6) 0.8608(9) 0.00000 1.00000 Uiso C
C27 0.0622(6) 0.9495(5) 0.8381(9) 0.00000 1.00000 Uiso C
C28 0.0253(11) 0.2247(11) 0.8582(5) 0.00000 1.00000 Uiso C
C30 0.1099(2) 0.9612(9) 0.7636(6) 0.00000 1.00000 Uiso C
C29 0.1306(2) 0.9608(7) 0.7643(8) 0.00000 1.00000 Uiso C
C31 0.0301(7) 0.2199(7) 0.8987(3) 0.00000 1.00000 Uiso C
C32 0.0331(11) 0.2169(11) 0.9195(4) 0.00000 1.00000 Uiso C
C33 0.1406(3) 0.9971(8) 0.8027(7) 0.00000 1.00000 Uiso C
Ow1 0.12500 0.12500 -0.0087(14) 0.00000 1.00000 Uiso O
Ow2 0.2775(8) 0.0798(10) 0.9725(8) 0.00000 1.00000 Uiso O
Ow3 0.1950(16) 0.87500 0.87500 0.00000 1.00000 Uiso O
Ow4 0.2388(7) 0.9692(7) 0.1154(8) 0.00000 1.00000 Uiso O
Ow5 0.9751(7) 0.1927(8) 0.9133(7) 0.00000 1.00000 Uiso O
Ow6 0.0578(10) 0.2815(7) 0.7815(7) 0.00000 1.00000 Uiso O
Ow8 0.0518(7) 0.0888(7) 0.8535(7) 0.00000 1.00000 Uiso O
Ow9 0.1947(8) 0.9755(7) 0.1332(7) 0.00000 1.00000 Uiso O
Ow10 0.1081(10) 0.9277(7) 0.9277(7) 0.00000 1.00000 Uiso O
Ow11 0.0754(7) 0.1049(7) 0.0287(7) 0.00000 1.00000 Uiso O
Ow12 0.3081(8) 0.0789(10) 0.9419(8) 0.00000 1.00000 Uiso O
Ow13 0.2250(8) 1.0250(8) 0.1706(10) 0.00000 1.00000 Uiso O
Ow14 0.0268(10) 0.9438(7) 0.9440(7) 0.00000 1.00000 Uiso O
Ow15 0.0668(8) 0.9603(7) 0.9068(7) 0.00000 1.00000 Uiso O
Ow16 0.1016(15) 0.1484(15) 0.782(2) 0.00000 0.50000 Uiso O
Ow17 0.1096(10) 1.0155(7) 0.7345(7) 0.00000 1.00000 Uiso O
Ow18 0.2399(7) 1.0101(7) 0.1450(10) 0.00000 1.00000 Uiso O
Ow19 0.1480(10) 1.0386(7) 0.7114(7) 0.00000 1.00000 Uiso O
Ow20 0.1185(7) 0.9860(7) 0.9298(7) 0.00000 1.00000 Uiso O
Ow21 0.3288(8) 0.0195(10) 0.9212(8) 0.00000 1.00000 Uiso O
Ow22 0.0388(9) 0.2475(7) 0.7475(7) 0.00000 1.00000 Uiso O
Ow23 0.2234(7) 0.9704(8) 0.8423(7) 0.00000 1.00000 Uiso O
Ow24 0.0918(15) 0.1582(15) 0.787(2) 0.00000 0.50000 Uiso O
Ow25 0.2964(8) 0.0454(12) 0.9536(8) 0.00000 1.00000 Uiso O
Ow26 0.1104(4) 0.1396(4) 0.9605(9) 0.00000 1.00000 Uiso O
Ow27 0.2703(8) 0.0196(7) 0.9327(7) 0.00000 1.00000 Uiso O
Ow28 0.1833(10) 1.0667(10) 0.1833(10) 0.00000 1.00000 Uiso O
Ow29 0.0540(7) 0.9460(7) 1.00000 0.00000 1.00000 Uiso O
Ow30 0.3121(7) -0.01997 0.9379(7) 0.00000 1.00000 Uiso O

loop_
_atom_type_symbol
_atom_type_scat_Cromer_Mann_a1
_atom_type_scat_Cromer_Mann_b1
_atom_type_scat_Cromer_Mann_a2
_atom_type_scat_Cromer_Mann_b2
_atom_type_scat_Cromer_Mann_a3
_atom_type_scat_Cromer_Mann_b3
_atom_type_scat_Cromer_Mann_a4
_atom_type_scat_Cromer_Mann_b4
_atom_type_scat_Cromer_Mann_c
_atom_type_scat_dispersion_real
_atom_type_scat_dispersion_imag
_atom_type_scat_source
fe 11.76950 4.76110 7.35730 0.30720 3.52220 15.35350 2.30450 76.88050 1.03690 26.37000 1.14000 International_Tables_for_Crystallography_Vol.C(1991)_Tables_6.1.1.4_and_6.1.1.5
o 3.04850 13.27710 2.28680 5.70110 1.54630 0.32390 0.86700 32.90890 0.25080 8.01000 0.07940 International_Tables_for_Crystallography_Vol.C(1991)_Tables_6.1.1.4_and_6.1.1.5
c 2.31000 20.84390 1.02000 10.20750 1.58860 0.56870 0.86500 51.65120 0.21560 6.00000 0.02120 International_Tables_for_Crystallography_Vol.C(1991)_Tables_6.1.1.4_and_6.1.1.5

loop_
_cod_changelog_entry_id
_cod_changelog_entry_author
_cod_changelog_entry_date
_cod_changelog_entry_text
1 'Vaitkus, Antanas' 2022-09-15T17:35:00+03:00
;
 Added an explicit space group operation list and updated space group
 information.
;
